data_7006904
loop_
_publ_author_name
'Chien, Chih-Hsien'
'Chang, Jung-Che'
'Yeh, Chen-Yu'
'Lee, Gene-Hsiang'
'Fang, Jim-Min'
'Peng, Shie-Ming'

_publ_section_title
;
 Novel linear hexanuclear cobalt string complexes (Co6(12+)) and
 one-electron reduction products (Co6(11+)) supported by four bpyany2-
 ligands.
;
_journal_issue 17
_journal_name_full 'Dalton transactions (Cambridge, England : 2003)'
_journal_page_first 2106
_journal_page_last 2113
_journal_paper_doi 10.1039/b515311e
_journal_year 2006
_chemical_formula_sum 'C80 H62 Cl12 Co6 F6 N26 O P S2'
_chemical_formula_weight 2391.63
_chemical_name_common (Co6(bpyany)(NCS)2)(PF6)
_chemical_name_systematic
;
?
;
_space_group_IT_number 33
_symmetry_cell_setting orthorhombic
_symmetry_space_group_name_Hall 'P 2c -2n'
_symmetry_space_group_name_H-M 'P n a 21'
_atom_sites_solution_hydrogens geom
_atom_sites_solution_primary direct
_atom_sites_solution_secondary difmap
_audit_creation_method SHELXL-97
_cell_angle_alpha 90.00
_cell_angle_beta 90.00
_cell_angle_gamma 90.00
_cell_formula_units_Z 4
_cell_length_a 27.3324(4)
_cell_length_b 12.9324(2)
_cell_length_c 25.6423(4)
_cell_measurement_reflns_used all
_cell_measurement_temperature 150(1)
_cell_measurement_theta_max 27.50
_cell_measurement_theta_min 1.00
_cell_volume 9063.9(2)
_computing_cell_refinement DENZO-SMN
_computing_data_collection 'NONIUS COLLECT'
_computing_data_reduction DENZO-SMN
_computing_molecular_graphics 'Bruker SHELXTL'
_computing_publication_material 'Bruker SHELXTL'
_computing_structure_refinement 'SHELXL-97 (Sheldrick, 1997)'
_computing_structure_solution 'SHELXS-97 (Sheldrick, 1990)'
_diffrn_ambient_temperature 150(1)
_diffrn_measured_fraction_theta_full 0.997
_diffrn_measured_fraction_theta_max 0.997
_diffrn_measurement_device_type 'NONIUS KappaCCD'
_diffrn_measurement_method '\w scans'
_diffrn_radiation_monochromator graphite
_diffrn_radiation_source 'fine-focus sealed tube'
_diffrn_radiation_type MoK\a
_diffrn_radiation_wavelength 0.71073
_diffrn_reflns_av_R_equivalents 0.0517
_diffrn_reflns_av_sigmaI/netI 0.0529
_diffrn_reflns_limit_h_max 35
_diffrn_reflns_limit_h_min -35
_diffrn_reflns_limit_k_max 16
_diffrn_reflns_limit_k_min -16
_diffrn_reflns_limit_l_max 33
_diffrn_reflns_limit_l_min -28
_diffrn_reflns_number 60692
_diffrn_reflns_theta_full 27.50
_diffrn_reflns_theta_max 27.50
_diffrn_reflns_theta_min 1.49
_exptl_absorpt_coefficient_mu 1.566
_exptl_absorpt_correction_T_max 0.836
_exptl_absorpt_correction_T_min 0.510
_exptl_absorpt_correction_type multi-scan
_exptl_crystal_colour dark-green
_exptl_crystal_density_diffrn 1.753
_exptl_crystal_density_method 'not measured'
_exptl_crystal_description plate
_exptl_crystal_F_000 4796
_exptl_crystal_size_max 0.45
_exptl_crystal_size_mid 0.35
_exptl_crystal_size_min 0.15
_refine_diff_density_max 2.185
_refine_diff_density_min -1.282
_refine_diff_density_rms 0.211
_refine_ls_abs_structure_details 'Flack H D (1983), Acta Cryst. A39, 876-881'
_refine_ls_abs_structure_Flack 0.283(19)
_refine_ls_extinction_coef 0.00157(15)
_refine_ls_extinction_expression Fc^*^=kFc[1+0.001xFc^2^\l^3^/sin(2\q)]^-1/4^
_refine_ls_extinction_method SHELXL
_refine_ls_goodness_of_fit_ref 1.041
_refine_ls_hydrogen_treatment constr
_refine_ls_matrix_type full
_refine_ls_number_parameters 1188
_refine_ls_number_reflns 18376
_refine_ls_number_restraints 21
_refine_ls_restrained_S_all 1.042
_refine_ls_R_factor_all 0.0937
_refine_ls_R_factor_gt 0.0722
_refine_ls_shift/su_max 0.027
_refine_ls_shift/su_mean 0.001
_refine_ls_structure_factor_coef Fsqd
_refine_ls_weighting_details 'calc w=1/[\s^2^(Fo^2^)+(0.1404P)^2^+13.8102P] where P=(Fo^2^+2Fc^2^)/3'
_refine_ls_weighting_scheme calc
_refine_ls_wR_factor_gt 0.1943
_refine_ls_wR_factor_ref 0.2117
_reflns_number_gt 14475
_reflns_number_total 18376
_reflns_threshold_expression >2sigma(I)
_cod_data_source_file b515311e.txt
_cod_data_source_block ic11346(compd_1)
_cod_depositor_comments
;
The following automatic conversions were performed:
'_symmetry_cell_setting' value 'Orthorhombic' changed to 'orthorhombic'
according to '/home/saulius/struct/CIF-dictionaries/cif_core.dic'
dictionary named 'cif_core.dic' version 2.4.1 from 2010-06-29.

Automatic conversion script
Id: cif_fix_enum 1527 2010-12-29 10:47:43Z saulius 
;
_cod_original_sg_symbol_H-M Pna2(1)
_cod_database_code 7006904

loop_
_symmetry_equiv_pos_as_xyz
'x, y, z'
'-x, -y, z+1/2'
'x+1/2, -y+1/2, z'
'-x+1/2, y+1/2, z+1/2'

loop_
_atom_site_label
_atom_site_type_symbol
_atom_site_fract_x
_atom_site_fract_y
_atom_site_fract_z
_atom_site_U_iso_or_equiv
_atom_site_adp_type
_atom_site_occupancy
_atom_site_symmetry_multiplicity
_atom_site_calc_flag
_atom_site_refinement_flags
_atom_site_disorder_assembly
_atom_site_disorder_group
Co1 Co 0.60663(3) -0.05729(8) 0.61193(4) 0.0255(2) Uani 1 1 d . . .
Co2 Co 0.61009(3) 0.06387(8) 0.67823(4) 0.0216(2) Uani 1 1 d . . .
Co3 Co 0.61386(3) 0.18519(8) 0.74227(4) 0.0189(2) Uani 1 1 d . . .
Co4 Co 0.61763(3) 0.30561(8) 0.80577(4) 0.0194(2) Uani 1 1 d . . .
Co5 Co 0.62132(3) 0.42674(8) 0.86986(4) 0.0226(2) Uani 1 1 d . . .
Co6 Co 0.62702(3) 0.54995(8) 0.93496(4) 0.0269(2) Uani 1 1 d . . .
S1 S 0.61967(18) -0.2745(4) 0.4587(2) 0.0772(12) Uiso 0.70 1 d P A 1
S1' S 0.6280(5) -0.3198(10) 0.4833(6) 0.082(3) Uiso 0.30 1 d P A 2
S2 S 0.66377(10) 0.83672(19) 1.04645(12) 0.0572(6) Uani 1 1 d . . .
N1 N 0.5539(2) 0.0283(5) 0.5816(2) 0.0272(13) Uani 1 1 d . . .
N2 N 0.5798(2) 0.1633(4) 0.6335(2) 0.0243(12) Uani 1 1 d . . .
N3 N 0.6028(2) 0.2904(4) 0.6905(2) 0.0219(12) Uani 1 1 d . . .
N4 N 0.62422(19) 0.4125(4) 0.7534(2) 0.0198(11) Uani 1 1 d . . .
N5 N 0.6466(2) 0.5210(4) 0.8194(2) 0.0254(12) Uani 1 1 d . . .
N6 N 0.6762(2) 0.6188(4) 0.8882(2) 0.0240(12) Uani 1 1 d . . .
N7 N 0.6557(2) 0.0310(5) 0.5756(2) 0.0255(12) Uani 1 1 d . . .
N8 N 0.67283(19) 0.1079(4) 0.6545(2) 0.0233(12) Uani 1 1 d . . .
N9 N 0.68355(19) 0.1985(4) 0.7315(2) 0.0223(12) Uani 1 1 d . . .
N10 N 0.68859(19) 0.2920(4) 0.8082(2) 0.0232(11) Uani 1 1 d . . .
N11 N 0.6876(2) 0.3820(5) 0.8851(2) 0.0263(12) Uani 1 1 d . . .
N12 N 0.6793(2) 0.4655(5) 0.9643(2) 0.0306(14) Uani 1 1 d . . .
N13 N 0.6591(2) -0.1299(5) 0.6509(3) 0.0291(13) Uani 1 1 d . . .
N14 N 0.6414(2) -0.0316(4) 0.7255(2) 0.0253(12) Uani 1 1 d . . .
N15 N 0.62652(19) 0.0791(5) 0.7929(2) 0.0221(12) Uani 1 1 d . . .
N16 N 0.6124(2) 0.1992(5) 0.8584(2) 0.0239(13) Uani 1 1 d . . .
N17 N 0.5973(2) 0.3273(5) 0.9188(2) 0.0248(12) Uani 1 1 d . . .
N18 N 0.5792(2) 0.4643(5) 0.9734(3) 0.0351(15) Uani 1 1 d . . .
N19 N 0.5573(2) -0.1284(5) 0.6556(3) 0.0297(13) Uani 1 1 d . . .
N20 N 0.5471(2) 0.0229(4) 0.7031(2) 0.0259(12) Uani 1 1 d . . .
N21 N 0.54420(19) 0.1722(4) 0.7525(2) 0.0209(12) Uani 1 1 d . . .
N22 N 0.54733(19) 0.3193(4) 0.8047(2) 0.0230(12) Uani 1 1 d . . .
N23 N 0.5560(2) 0.4683(5) 0.8530(2) 0.0271(13) Uani 1 1 d . . .
N24 N 0.5722(2) 0.6193(5) 0.8987(2) 0.0278(13) Uani 1 1 d . . .
N25 N 0.6055(2) -0.1654(5) 0.5522(3) 0.0356(15) Uani 1 1 d . A .
N26 N 0.6333(3) 0.6623(5) 0.9919(3) 0.0401(16) Uani 1 1 d . . .
C1 C 0.5219(3) -0.0128(6) 0.5457(3) 0.0379(18) Uani 1 1 d . . .
H1A H 0.5265 -0.0822 0.5346 0.045 Uiso 1 1 calc R . .
C2 C 0.4841(3) 0.0418(7) 0.5256(4) 0.044(2) Uani 1 1 d . . .
H2A H 0.4626 0.0105 0.5011 0.052 Uiso 1 1 calc R . .
C3 C 0.4768(3) 0.1425(7) 0.5407(4) 0.042(2) Uani 1 1 d . . .
H3A H 0.4508 0.1820 0.5264 0.050 Uiso 1 1 calc R . .
C4 C 0.5077(3) 0.1847(7) 0.5766(3) 0.0369(18) Uani 1 1 d . . .
H4A H 0.5021 0.2530 0.5888 0.044 Uiso 1 1 calc R . .
C5 C 0.5481(2) 0.1282(5) 0.5957(3) 0.0252(14) Uani 1 1 d . . .
C6 C 0.5891(2) 0.2657(5) 0.6418(3) 0.0258(14) Uani 1 1 d . . .
C7 C 0.5898(3) 0.3402(6) 0.6003(3) 0.0279(15) Uani 1 1 d . . .
H7A H 0.5811 0.3209 0.5658 0.034 Uiso 1 1 calc R . .
C8 C 0.6033(3) 0.4406(5) 0.6119(3) 0.0284(15) Uani 1 1 d . . .
H8A H 0.6050 0.4904 0.5847 0.034 Uiso 1 1 calc R . .
C9 C 0.6143(2) 0.4694(5) 0.6626(3) 0.0244(15) Uani 1 1 d . . .
C10 C 0.6136(2) 0.3912(6) 0.7019(3) 0.0240(15) Uani 1 1 d . . .
C11 C 0.6286(3) 0.5682(5) 0.6787(3) 0.0273(15) Uani 1 1 d . . .
H11A H 0.6306 0.6221 0.6536 0.033 Uiso 1 1 calc R . .
C12 C 0.6401(2) 0.5898(5) 0.7300(3) 0.0275(15) Uani 1 1 d . . .
H12A H 0.6488 0.6580 0.7402 0.033 Uiso 1 1 calc R . .
C13 C 0.6385(2) 0.5092(5) 0.7673(3) 0.0250(14) Uani 1 1 d . . .
C14 C 0.6818(2) 0.5918(5) 0.8372(3) 0.0237(14) Uani 1 1 d . . .
C15 C 0.7221(3) 0.6238(6) 0.8087(3) 0.0341(17) Uani 1 1 d . . .
H15A H 0.7260 0.6005 0.7738 0.041 Uiso 1 1 calc R . .
C16 C 0.7561(3) 0.6876(6) 0.8295(4) 0.0401(19) Uani 1 1 d . . .
H16A H 0.7837 0.7093 0.8099 0.048 Uiso 1 1 calc R . .
C17 C 0.7493(3) 0.7210(7) 0.8816(3) 0.0390(19) Uani 1 1 d . . .
H17A H 0.7714 0.7683 0.8974 0.047 Uiso 1 1 calc R . .
C18 C 0.7097(3) 0.6832(5) 0.9090(3) 0.0317(16) Uani 1 1 d . . .
H18A H 0.7059 0.7036 0.9443 0.038 Uiso 1 1 calc R . .
C19 C 0.6595(3) 0.0277(6) 0.5231(3) 0.0358(17) Uani 1 1 d . . .
H19A H 0.6402 -0.0210 0.5044 0.043 Uiso 1 1 calc R . .
C20 C 0.6900(3) 0.0919(6) 0.4958(3) 0.0401(19) Uani 1 1 d . . .
H20A H 0.6936 0.0849 0.4591 0.048 Uiso 1 1 calc R . .
C21 C 0.7152(3) 0.1661(7) 0.5225(3) 0.0414(19) Uani 1 1 d . . .
H21A H 0.7350 0.2139 0.5039 0.050 Uiso 1 1 calc R . .
C22 C 0.7123(3) 0.1728(6) 0.5751(3) 0.0345(17) Uani 1 1 d . . .
H22A H 0.7303 0.2241 0.5934 0.041 Uiso 1 1 calc R . .
C23 C 0.6820(2) 0.1017(5) 0.6023(3) 0.0270(15) Uani 1 1 d . . .
C24 C 0.7043(2) 0.1526(5) 0.6899(3) 0.0261(14) Uani 1 1 d . . .
C25 C 0.7561(3) 0.1479(7) 0.6844(3) 0.0359(18) Uani 1 1 d . . .
H25A H 0.7704 0.1153 0.6549 0.043 Uiso 1 1 calc R . .
C26 C 0.7848(3) 0.1909(7) 0.7221(4) 0.040(2) Uani 1 1 d . . .
H26A H 0.8194 0.1848 0.7195 0.048 Uiso 1 1 calc R . .
C27 C 0.7643(3) 0.2441(7) 0.7649(3) 0.0334(17) Uani 1 1 d . . .
C28 C 0.7123(2) 0.2449(5) 0.7684(3) 0.0222(13) Uani 1 1 d . . .
C29 C 0.7897(2) 0.2928(7) 0.8044(3) 0.0398(19) Uani 1 1 d . . .
H29A H 0.8244 0.2941 0.8035 0.048 Uiso 1 1 calc R . .
C30 C 0.7655(3) 0.3393(6) 0.8449(3) 0.0341(17) Uani 1 1 d . . .
H30A H 0.7834 0.3739 0.8714 0.041 Uiso 1 1 calc R . .
C31 C 0.7141(2) 0.3357(5) 0.8473(3) 0.0261(14) Uani 1 1 d . . .
C32 C 0.7033(2) 0.3921(6) 0.9354(3) 0.0307(16) Uani 1 1 d . . .
C33 C 0.7378(3) 0.3268(6) 0.9585(3) 0.0359(18) Uani 1 1 d . . .
H33A H 0.7535 0.2747 0.9384 0.043 Uiso 1 1 calc R . .
C34 C 0.7489(3) 0.3379(7) 1.0099(3) 0.043(2) Uani 1 1 d . . .
H34A H 0.7727 0.2941 1.0256 0.052 Uiso 1 1 calc R . .
C35 C 0.7258(3) 0.4126(7) 1.0393(3) 0.042(2) Uani 1 1 d . . .
H35A H 0.7341 0.4224 1.0750 0.051 Uiso 1 1 calc R . .
C36 C 0.6915(3) 0.4710(6) 1.0167(3) 0.0364(18) Uani 1 1 d . . .
H36A H 0.6744 0.5193 1.0378 0.044 Uiso 1 1 calc R . .
C37 C 0.6876(3) -0.2024(5) 0.6276(3) 0.0290(15) Uani 1 1 d . . .
H37A H 0.6786 -0.2243 0.5936 0.035 Uiso 1 1 calc R . .
C38 C 0.7278(3) -0.2457(6) 0.6492(3) 0.0362(18) Uani 1 1 d . . .
H38A H 0.7459 -0.2968 0.6308 0.043 Uiso 1 1 calc R . .
C39 C 0.7419(3) -0.2144(7) 0.6978(4) 0.041(2) Uani 1 1 d . . .
H39A H 0.7706 -0.2426 0.7131 0.050 Uiso 1 1 calc R . .
C40 C 0.7146(3) -0.1419(5) 0.7247(3) 0.0312(16) Uani 1 1 d . . .
H40A H 0.7248 -0.1184 0.7581 0.037 Uiso 1 1 calc R . .
C41 C 0.6711(2) -0.1034(6) 0.7017(3) 0.0266(14) Uani 1 1 d . . .
C42 C 0.6387(3) -0.0167(5) 0.7766(3) 0.0265(14) Uani 1 1 d . . .
C43 C 0.6454(3) -0.0983(6) 0.8153(3) 0.0315(16) Uani 1 1 d . . .
H43A H 0.6547 -0.1657 0.8044 0.038 Uiso 1 1 calc R . .
C44 C 0.6388(3) -0.0793(6) 0.8652(3) 0.0353(18) Uani 1 1 d . . .
H44A H 0.6414 -0.1344 0.8895 0.042 Uiso 1 1 calc R . .
C45 C 0.6278(3) 0.0212(6) 0.8834(3) 0.0300(16) Uani 1 1 d . . .
C46 C 0.6217(2) 0.0985(6) 0.8463(3) 0.0234(14) Uani 1 1 d . . .
C47 C 0.6235(3) 0.0508(7) 0.9371(4) 0.0376(18) Uani 1 1 d . . .
H47A H 0.6295 0.0019 0.9640 0.045 Uiso 1 1 calc R . .
C48 C 0.6108(3) 0.1494(6) 0.9489(3) 0.0350(17) Uani 1 1 d . . .
H48A H 0.6057 0.1682 0.9843 0.042 Uiso 1 1 calc R . .
C49 C 0.6050(2) 0.2256(6) 0.9088(3) 0.0254(14) Uani 1 1 d . . .
C50 C 0.5710(3) 0.3627(6) 0.9599(3) 0.0351(17) Uani 1 1 d . . .
C51 C 0.5332(3) 0.3105(7) 0.9850(4) 0.049(2) Uani 1 1 d . . .
H51A H 0.5247 0.2435 0.9728 0.059 Uiso 1 1 calc R . .
C52 C 0.5076(4) 0.3503(9) 1.0262(4) 0.066(3) Uani 1 1 d . . .
H52A H 0.4833 0.3116 1.0442 0.079 Uiso 1 1 calc R . .
C53 C 0.5198(4) 0.4534(9) 1.0404(5) 0.075(4) Uani 1 1 d . . .
H53A H 0.5039 0.4853 1.0691 0.091 Uiso 1 1 calc R . .
C54 C 0.5537(4) 0.5060(8) 1.0132(4) 0.055(3) Uani 1 1 d . . .
H54A H 0.5600 0.5758 1.0225 0.066 Uiso 1 1 calc R . .
C55 C 0.5469(3) -0.2269(6) 0.6483(3) 0.0330(17) Uani 1 1 d . . .
H55A H 0.5632 -0.2615 0.6207 0.040 Uiso 1 1 calc R . .
C56 C 0.5148(3) -0.2827(6) 0.6770(4) 0.0374(18) Uani 1 1 d . . .
H56A H 0.5091 -0.3536 0.6695 0.045 Uiso 1 1 calc R . .
C57 C 0.4905(3) -0.2346(6) 0.7172(3) 0.0373(18) Uani 1 1 d . . .
H57A H 0.4679 -0.2716 0.7382 0.045 Uiso 1 1 calc R . .
C58 C 0.4999(3) -0.1314(6) 0.7265(3) 0.0332(17) Uani 1 1 d . . .
H58A H 0.4838 -0.0964 0.7541 0.040 Uiso 1 1 calc R . .
C59 C 0.5335(3) -0.0780(6) 0.6947(3) 0.0314(16) Uani 1 1 d . . .
C60 C 0.5190(2) 0.0926(5) 0.7297(3) 0.0238(14) Uani 1 1 d . . .
C61 C 0.4675(2) 0.0925(5) 0.7305(3) 0.0261(14) Uani 1 1 d . . .
H61A H 0.4501 0.0394 0.7128 0.031 Uiso 1 1 calc R . .
C62 C 0.4419(3) 0.1683(6) 0.7566(3) 0.0332(17) Uani 1 1 d . . .
H62A H 0.4072 0.1680 0.7568 0.040 Uiso 1 1 calc R . .
C63 C 0.4678(2) 0.2455(6) 0.7828(3) 0.0279(15) Uani 1 1 d . . .
C64 C 0.5185(2) 0.2449(5) 0.7810(3) 0.0201(13) Uani 1 1 d . . .
C65 C 0.4456(2) 0.3229(6) 0.8140(3) 0.0336(17) Uani 1 1 d . . .
H65A H 0.4112 0.3223 0.8190 0.040 Uiso 1 1 calc R . .
C66 C 0.4735(3) 0.3990(6) 0.8371(3) 0.0329(16) Uani 1 1 d . . .
H66A H 0.4582 0.4516 0.8572 0.039 Uiso 1 1 calc R . .
C67 C 0.5250(2) 0.3986(6) 0.8307(3) 0.0261(14) Uani 1 1 d . . .
C68 C 0.5435(3) 0.5668(5) 0.8637(3) 0.0281(15) Uani 1 1 d . . .
C69 C 0.5054(3) 0.6221(7) 0.8372(3) 0.0374(18) Uani 1 1 d . . .
H69A H 0.4865 0.5881 0.8112 0.045 Uiso 1 1 calc R . .
C70 C 0.4958(3) 0.7238(6) 0.8492(4) 0.0398(19) Uani 1 1 d . . .
H70A H 0.4698 0.7598 0.8325 0.048 Uiso 1 1 calc R . .
C71 C 0.5250(3) 0.7729(7) 0.8862(4) 0.046(2) Uani 1 1 d . . .
H71A H 0.5185 0.8422 0.8963 0.056 Uiso 1 1 calc R . .
C72 C 0.5636(3) 0.7194(6) 0.9082(3) 0.0397(19) Uani 1 1 d . . .
H72A H 0.5850 0.7553 0.9311 0.048 Uiso 1 1 calc R . .
C73 C 0.6111(4) -0.2175(8) 0.5158(4) 0.053(2) Uiso 1 1 d . . .
C74 C 0.6463(3) 0.7346(6) 1.0156(3) 0.0361(17) Uani 1 1 d . . .
P1 P 0.86062(11) 0.9020(2) 0.77537(14) 0.0653(8) Uani 1 1 d D . .
F1 F 0.8577(5) 0.7856(9) 0.7560(6) 0.098(3) Uiso 0.70 1 d PD B 1
F2 F 0.8354(5) 0.9337(12) 0.7184(6) 0.114(4) Uiso 0.70 1 d PD B 1
F3 F 0.8616(5) 1.0218(10) 0.7878(6) 0.108(4) Uiso 0.70 1 d PD B 1
F4 F 0.8786(9) 0.8372(18) 0.8234(9) 0.186(9) Uiso 0.70 1 d PD B 1
F1' F 0.8765(8) 0.7751(14) 0.7842(9) 0.065(6) Uiso 0.30 1 d PD B 2
F2' F 0.8494(14) 0.856(3) 0.7174(11) 0.129(11) Uiso 0.30 1 d PD B 2
F3' F 0.8501(10) 1.0102(18) 0.7549(11) 0.091(8) Uiso 0.30 1 d PD B 2
F4' F 0.8802(4) 0.8982(16) 0.8333(4) 0.049(4) Uiso 0.30 1 d PD B 2
F5 F 0.9151(3) 0.9124(7) 0.7539(4) 0.095(2) Uani 1 1 d . B .
F6 F 0.8063(2) 0.8917(7) 0.7984(4) 0.101(3) Uani 1 1 d D B .
O1 O 0.7540(2) 0.5708(6) 0.3684(4) 0.070(2) Uani 1 1 d . . .
H1B H 0.7451 0.5155 0.3461 0.105 Uiso 1 1 d . . .
H1C H 0.7412 0.5474 0.4022 0.105 Uiso 1 1 d . . .
C75 C 0.8066(3) 0.4472(10) 0.6699(5) 0.078(4) Uani 1 1 d D . .
H75A H 0.8190 0.3753 0.6715 0.094 Uiso 1 1 calc R . .
H75B H 0.8182 0.4781 0.6367 0.094 Uiso 1 1 calc R . .
Cl1 Cl 0.83065(12) 0.5171(3) 0.72183(13) 0.0789(8) Uani 1 1 d D . .
Cl2 Cl 0.74235(11) 0.4453(3) 0.66996(16) 0.0823(10) Uani 1 1 d D . .
C76 C 0.4228(3) 0.4264(9) 0.6764(5) 0.069(3) Uani 1 1 d D . .
H76A H 0.4127 0.4954 0.6635 0.083 Uiso 1 1 calc R . .
H76B H 0.4096 0.4180 0.7121 0.083 Uiso 1 1 calc R . .
Cl3 Cl 0.48711(8) 0.4199(2) 0.67854(11) 0.0581(6) Uani 1 1 d D . .
Cl4 Cl 0.39767(12) 0.3300(3) 0.63549(12) 0.0839(10) Uani 1 1 d D . .
C77 C 0.5657(3) -0.0475(15) 0.4029(5) 0.142(8) Uani 1 1 d D . .
H77A H 0.5657 -0.0071 0.4357 0.171 Uiso 1 1 calc R . .
H77B H 0.5791 -0.1168 0.4108 0.171 Uiso 1 1 calc R . .
Cl5 Cl 0.50510(10) -0.0614(2) 0.38141(13) 0.0706(8) Uani 1 1 d D . .
Cl6 Cl 0.6040(2) 0.0139(7) 0.3578(3) 0.179(3) Uani 1 1 d D . .
C78 C 0.6121(6) 1.2050(8) 1.1395(4) 0.111(6) Uani 1 1 d D . .
H78A H 0.5878 1.2375 1.1629 0.133 Uiso 1 1 calc R . .
H78B H 0.6399 1.1812 1.1611 0.133 Uiso 1 1 calc R . .
Cl7 Cl 0.58538(18) 1.0985(4) 1.10802(17) 0.1111(13) Uani 1 1 d D . .
Cl8 Cl 0.6324(4) 1.2946(6) 1.0949(2) 0.240(6) Uani 1 1 d D . .
C79 C 0.7224(9) 0.499(3) 0.5160(7) 0.227(15) Uiso 1 1 d D . .
H79A H 0.7203 0.4333 0.5359 0.272 Uiso 1 1 calc R . .
H79B H 0.6908 0.5356 0.5188 0.272 Uiso 1 1 calc R . .
Cl9 Cl 0.7713(6) 0.5775(7) 0.5399(4) 0.339(9) Uani 1 1 d D . .
Cl10 Cl 0.7372(4) 0.4745(8) 0.4499(6) 0.302(8) Uani 1 1 d D . .
C80 C 0.6119(9) 0.3412(13) 0.4389(16) 0.250(18) Uiso 1 1 d D . .
H80A H 0.6141 0.3419 0.4004 0.300 Uiso 1 1 calc R . .
H80B H 0.6449 0.3541 0.4537 0.300 Uiso 1 1 calc R . .
Cl11 Cl 0.5882(6) 0.2258(9) 0.4612(3) 0.369(10) Uani 1 1 d D . .
Cl12 Cl 0.5683(4) 0.4359(4) 0.4621(3) 0.230(5) Uani 1 1 d D . .

loop_
_atom_site_aniso_label
_atom_site_aniso_U_11
_atom_site_aniso_U_22
_atom_site_aniso_U_33
_atom_site_aniso_U_23
_atom_site_aniso_U_13
_atom_site_aniso_U_12
Co1 0.0278(5) 0.0249(5) 0.0239(5) -0.0037(4) 0.0006(4) -0.0001(4)
Co2 0.0222(4) 0.0220(5) 0.0205(5) -0.0006(4) 0.0002(3) 0.0001(3)
Co3 0.0191(4) 0.0204(5) 0.0173(5) 0.0009(4) 0.0002(3) -0.0002(3)
Co4 0.0193(4) 0.0213(4) 0.0177(5) 0.0001(4) 0.0003(3) -0.0015(3)
Co5 0.0228(4) 0.0251(5) 0.0197(5) -0.0024(4) -0.0001(3) -0.0022(3)
Co6 0.0292(5) 0.0296(5) 0.0220(5) -0.0050(4) -0.0007(4) -0.0032(4)
S2 0.0606(14) 0.0472(13) 0.0638(17) -0.0218(13) -0.0042(12) -0.0075(11)
N1 0.026(3) 0.032(3) 0.023(3) -0.004(3) -0.003(2) 0.000(2)
N2 0.025(3) 0.027(3) 0.021(3) -0.006(2) -0.006(2) 0.004(2)
N3 0.021(3) 0.021(3) 0.024(3) 0.003(2) -0.001(2) 0.003(2)
N4 0.025(3) 0.015(3) 0.019(3) 0.001(2) 0.002(2) -0.004(2)
N5 0.026(3) 0.023(3) 0.027(3) -0.001(2) -0.003(2) -0.005(2)
N6 0.026(3) 0.024(3) 0.022(3) -0.002(2) -0.002(2) -0.001(2)
N7 0.028(3) 0.028(3) 0.021(3) -0.003(3) 0.005(2) 0.008(2)
N8 0.024(3) 0.023(3) 0.023(3) 0.000(2) -0.003(2) 0.001(2)
N9 0.020(3) 0.019(3) 0.027(3) 0.001(2) 0.002(2) 0.004(2)
N10 0.020(2) 0.027(3) 0.022(3) -0.001(2) -0.001(2) -0.003(2)
N11 0.024(3) 0.032(3) 0.023(3) -0.004(3) -0.004(2) -0.007(2)
N12 0.042(3) 0.030(3) 0.019(3) -0.003(3) -0.003(3) -0.007(3)
N13 0.026(3) 0.026(3) 0.035(4) 0.000(3) -0.003(2) -0.006(2)
N14 0.026(3) 0.028(3) 0.022(3) 0.002(3) 0.003(2) 0.004(2)
N15 0.021(3) 0.028(3) 0.017(3) 0.002(2) 0.002(2) 0.004(2)
N16 0.026(3) 0.029(3) 0.016(3) 0.003(2) -0.002(2) -0.004(2)
N17 0.024(3) 0.031(3) 0.019(3) 0.002(2) 0.000(2) -0.004(2)
N18 0.039(3) 0.038(4) 0.028(4) -0.005(3) 0.002(3) -0.015(3)
N19 0.027(3) 0.029(3) 0.033(3) -0.004(3) 0.001(2) -0.003(2)
N20 0.030(3) 0.028(3) 0.020(3) -0.003(2) 0.003(2) -0.001(2)
N21 0.018(2) 0.024(3) 0.021(3) -0.002(2) -0.003(2) -0.003(2)
N22 0.018(2) 0.027(3) 0.024(3) -0.001(2) 0.001(2) 0.002(2)
N23 0.023(3) 0.032(3) 0.027(3) 0.000(3) -0.001(2) 0.004(2)
N24 0.028(3) 0.030(3) 0.025(3) -0.006(3) 0.001(2) 0.005(2)
N25 0.039(3) 0.033(3) 0.035(4) -0.021(3) -0.006(3) 0.002(3)
N26 0.048(4) 0.037(4) 0.036(4) -0.006(3) -0.008(3) -0.002(3)
C1 0.053(5) 0.026(4) 0.035(4) -0.007(4) -0.015(4) -0.008(3)
C2 0.038(4) 0.049(5) 0.044(5) -0.005(4) -0.021(4) -0.006(4)
C3 0.032(4) 0.048(5) 0.046(5) -0.005(4) -0.018(4) 0.003(3)
C4 0.032(4) 0.042(5) 0.037(5) -0.012(4) -0.007(3) 0.006(3)
C5 0.030(3) 0.022(3) 0.024(4) -0.002(3) -0.002(3) -0.002(3)
C6 0.028(3) 0.030(4) 0.020(3) 0.002(3) 0.003(3) 0.004(3)
C7 0.034(4) 0.037(4) 0.013(3) -0.001(3) -0.003(3) 0.001(3)
C8 0.036(4) 0.024(4) 0.026(4) 0.010(3) 0.006(3) 0.003(3)
C9 0.024(3) 0.017(3) 0.032(4) 0.004(3) 0.001(3) -0.002(2)
C10 0.014(3) 0.033(4) 0.024(4) -0.002(3) 0.000(2) 0.002(2)
C11 0.034(4) 0.022(3) 0.026(4) 0.007(3) 0.001(3) -0.001(3)
C12 0.030(3) 0.022(3) 0.030(4) 0.002(3) -0.002(3) -0.003(3)
C13 0.021(3) 0.030(4) 0.024(4) 0.001(3) -0.003(3) 0.003(3)
C14 0.032(3) 0.017(3) 0.022(4) 0.001(3) 0.000(3) 0.000(3)
C15 0.037(4) 0.040(4) 0.025(4) 0.011(3) -0.003(3) 0.000(3)
C16 0.041(4) 0.039(5) 0.040(5) 0.008(4) -0.008(3) -0.009(3)
C17 0.045(4) 0.044(5) 0.029(4) 0.002(4) -0.006(3) -0.014(4)
C18 0.042(4) 0.024(4) 0.029(4) -0.005(3) -0.010(3) -0.004(3)
C19 0.041(4) 0.033(4) 0.033(4) -0.004(3) -0.001(3) 0.006(3)
C20 0.058(5) 0.037(4) 0.026(4) -0.003(4) 0.009(4) -0.001(4)
C21 0.046(5) 0.046(5) 0.032(4) 0.001(4) 0.007(3) 0.005(4)
C22 0.034(4) 0.041(4) 0.028(4) -0.005(3) 0.012(3) -0.003(3)
C23 0.031(3) 0.026(3) 0.024(4) 0.000(3) 0.008(3) 0.011(3)
C24 0.024(3) 0.023(3) 0.032(4) -0.005(3) -0.003(3) -0.004(3)
C25 0.026(3) 0.057(5) 0.024(4) -0.012(4) -0.002(3) 0.008(3)
C26 0.014(3) 0.055(5) 0.051(5) -0.005(4) -0.002(3) 0.001(3)
C27 0.021(4) 0.047(4) 0.032(4) -0.005(4) -0.001(3) -0.002(3)
C28 0.018(3) 0.024(3) 0.025(4) 0.002(3) 0.002(2) 0.003(2)
C29 0.016(3) 0.065(5) 0.038(4) -0.012(4) -0.001(3) -0.001(3)
C30 0.025(3) 0.052(5) 0.026(4) -0.013(4) -0.005(3) -0.006(3)
C31 0.024(3) 0.028(4) 0.027(4) -0.001(3) -0.007(3) -0.001(3)
C32 0.029(3) 0.036(4) 0.027(4) -0.003(3) -0.005(3) -0.009(3)
C33 0.047(4) 0.030(4) 0.031(4) 0.002(3) -0.014(3) -0.003(3)
C34 0.055(5) 0.049(5) 0.025(4) -0.003(4) -0.019(4) 0.013(4)
C35 0.056(5) 0.042(5) 0.029(4) -0.002(4) -0.016(4) -0.012(4)
C36 0.060(5) 0.030(4) 0.019(4) -0.002(3) -0.014(3) -0.011(4)
C37 0.033(4) 0.021(3) 0.033(4) -0.005(3) 0.005(3) -0.004(3)
C38 0.042(4) 0.034(4) 0.032(4) 0.007(4) 0.011(3) 0.014(3)
C39 0.031(4) 0.045(5) 0.048(5) 0.013(4) 0.008(4) 0.010(3)
C40 0.042(4) 0.025(4) 0.026(4) 0.003(3) 0.000(3) 0.007(3)
C41 0.028(3) 0.029(4) 0.023(4) 0.001(3) 0.000(3) 0.003(3)
C42 0.028(3) 0.023(3) 0.029(4) 0.004(3) -0.005(3) 0.003(3)
C43 0.040(4) 0.021(3) 0.033(4) 0.007(3) -0.001(3) 0.000(3)
C44 0.046(4) 0.029(4) 0.032(4) 0.006(3) 0.010(3) -0.005(3)
C45 0.036(4) 0.030(4) 0.023(4) -0.001(3) 0.002(3) 0.002(3)
C46 0.023(3) 0.030(4) 0.017(3) 0.003(3) 0.000(2) 0.004(3)
C47 0.051(5) 0.038(4) 0.023(4) 0.012(4) 0.000(3) -0.002(3)
C48 0.044(4) 0.039(4) 0.023(4) 0.012(3) 0.003(3) -0.008(3)
C49 0.026(3) 0.036(4) 0.014(3) -0.003(3) 0.001(2) -0.008(3)
C50 0.039(4) 0.042(4) 0.024(4) -0.010(3) 0.002(3) -0.008(3)
C51 0.051(5) 0.054(5) 0.042(5) -0.019(4) 0.024(4) -0.018(4)
C52 0.072(7) 0.071(7) 0.054(7) -0.019(5) 0.048(5) -0.025(5)
C53 0.081(8) 0.079(7) 0.066(7) -0.053(6) 0.050(6) -0.041(6)
C54 0.057(6) 0.061(6) 0.046(6) -0.022(5) 0.023(4) -0.014(5)
C55 0.035(4) 0.024(4) 0.040(5) -0.009(3) -0.001(3) -0.006(3)
C56 0.034(4) 0.031(4) 0.047(5) 0.010(4) -0.003(3) -0.007(3)
C57 0.034(4) 0.032(4) 0.046(5) 0.004(4) 0.003(3) -0.013(3)
C58 0.037(4) 0.032(4) 0.031(4) 0.001(3) 0.003(3) -0.005(3)
C59 0.032(4) 0.030(4) 0.032(4) 0.002(3) -0.004(3) 0.000(3)
C60 0.024(3) 0.026(3) 0.021(3) 0.000(3) -0.002(3) 0.002(3)
C61 0.023(3) 0.029(4) 0.026(4) -0.001(3) -0.007(3) -0.005(3)
C62 0.027(3) 0.035(4) 0.037(5) -0.007(3) -0.005(3) -0.001(3)
C63 0.021(3) 0.027(3) 0.036(4) 0.002(3) 0.001(3) -0.003(3)
C64 0.020(3) 0.024(3) 0.016(3) 0.000(3) 0.000(2) 0.005(2)
C65 0.019(3) 0.048(5) 0.034(4) 0.002(4) 0.001(3) 0.002(3)
C66 0.031(4) 0.035(4) 0.033(4) -0.006(3) 0.004(3) 0.004(3)
C67 0.025(3) 0.032(4) 0.021(3) 0.000(3) 0.001(3) 0.001(3)
C68 0.028(3) 0.029(4) 0.027(4) -0.010(3) 0.006(3) -0.004(3)
C69 0.032(4) 0.049(5) 0.031(4) -0.009(4) -0.006(3) 0.000(3)
C70 0.043(4) 0.033(4) 0.043(5) -0.006(4) -0.001(4) 0.011(3)
C71 0.049(5) 0.035(5) 0.055(6) -0.026(4) -0.005(4) 0.007(4)
C72 0.048(5) 0.035(4) 0.036(5) -0.009(4) -0.009(4) -0.009(4)
C74 0.040(4) 0.039(4) 0.030(4) -0.009(4) -0.002(3) 0.001(3)
P1 0.0567(16) 0.0654(17) 0.074(2) 0.0064(16) -0.0026(14) -0.0095(13)
F5 0.059(4) 0.110(6) 0.116(7) 0.026(5) 0.011(4) 0.013(4)
F6 0.064(4) 0.106(6) 0.132(7) -0.016(5) 0.030(4) -0.017(4)
O1 0.038(3) 0.059(4) 0.113(7) 0.022(4) 0.003(4) -0.008(3)
C75 0.056(6) 0.080(8) 0.098(10) -0.034(7) 0.018(6) -0.002(6)
Cl1 0.0798(19) 0.097(2) 0.0599(18) -0.0051(16) 0.0138(15) 0.0039(16)
Cl2 0.0615(16) 0.077(2) 0.108(3) 0.0061(18) 0.0129(17) 0.0114(14)
C76 0.034(4) 0.105(9) 0.068(7) -0.014(7) 0.004(5) -0.003(5)
Cl3 0.0455(12) 0.0673(16) 0.0616(16) 0.0193(13) 0.0002(11) -0.0030(11)
Cl4 0.0626(16) 0.139(3) 0.0497(17) -0.0039(18) 0.0030(13) -0.0239(18)
C77 0.069(9) 0.23(2) 0.131(17) -0.046(16) -0.029(10) 0.038(12)
Cl5 0.0542(14) 0.0730(18) 0.085(2) -0.0335(16) 0.0021(13) 0.0057(12)
Cl6 0.122(4) 0.281(8) 0.134(5) -0.093(5) 0.041(3) -0.085(5)
C78 0.114(13) 0.094(11) 0.124(15) -0.053(11) 0.033(10) -0.027(9)
Cl7 0.134(3) 0.122(3) 0.077(3) 0.001(2) -0.014(2) -0.037(3)
Cl8 0.426(14) 0.215(7) 0.080(4) 0.036(4) -0.047(5) -0.220(9)
Cl9 0.67(3) 0.171(7) 0.175(8) 0.006(7) 0.092(13) 0.168(12)
Cl10 0.199(9) 0.285(11) 0.421(18) -0.229(13) 0.096(10) -0.062(8)
Cl11 0.64(2) 0.374(13) 0.089(4) -0.070(6) -0.120(8) 0.402(15)
Cl12 0.485(15) 0.092(3) 0.114(4) 0.013(3) -0.144(7) 0.020(5)

loop_
_atom_type_symbol
_atom_type_description
_atom_type_scat_dispersion_real
_atom_type_scat_dispersion_imag
_atom_type_scat_source
C C 0.0033 0.0016 'International Tables Vol C Tables 4.2.6.8 and 6.1.1.4'
H H 0.0000 0.0000 'International Tables Vol C Tables 4.2.6.8 and 6.1.1.4'
N N 0.0061 0.0033 'International Tables Vol C Tables 4.2.6.8 and 6.1.1.4'
F F 0.0171 0.0103 'International Tables Vol C Tables 4.2.6.8 and 6.1.1.4'
P P 0.1023 0.0942 'International Tables Vol C Tables 4.2.6.8 and 6.1.1.4'
S S 0.1246 0.1234 'International Tables Vol C Tables 4.2.6.8 and 6.1.1.4'
Cl Cl 0.1484 0.1585 'International Tables Vol C Tables 4.2.6.8 and 6.1.1.4'
Co Co 0.3494 0.9721 'International Tables Vol C Tables 4.2.6.8 and 6.1.1.4'
O O 0.0106 0.0060 'International Tables Vol C Tables 4.2.6.8 and 6.1.1.4'

loop_
_geom_angle_atom_site_label_1
_geom_angle_atom_site_label_2
_geom_angle_atom_site_label_3
_geom_angle
_geom_angle_site_symmetry_1
_geom_angle_site_symmetry_3
_geom_angle_publ_flag
N1 Co1 N19 89.2(3) . . ?
N1 Co1 N13 171.9(3) . . ?
N19 Co1 N13 89.2(3) . . ?
N1 Co1 N7 89.2(2) . . ?
N19 Co1 N7 171.6(3) . . ?
N13 Co1 N7 91.2(2) . . ?
N1 Co1 N25 94.4(3) . . ?
N19 Co1 N25 95.4(3) . . ?
N13 Co1 N25 93.6(3) . . ?
N7 Co1 N25 93.0(3) . . ?
N1 Co1 Co2 86.52(18) . . ?
N19 Co1 Co2 85.80(19) . . ?
N13 Co1 Co2 85.46(19) . . ?
N7 Co1 Co2 85.85(17) . . ?
N25 Co1 Co2 178.48(19) . . ?
N8 Co2 N20 178.5(3) . . ?
N8 Co2 N2 89.9(2) . . ?
N20 Co2 N2 89.8(3) . . ?
N8 Co2 N14 89.6(2) . . ?
N20 Co2 N14 90.7(3) . . ?
N2 Co2 N14 177.5(3) . . ?
N8 Co2 Co3 89.04(18) . . ?
N20 Co2 Co3 89.47(18) . . ?
N2 Co2 Co3 89.40(17) . . ?
N14 Co2 Co3 88.13(18) . . ?
N8 Co2 Co1 90.29(18) . . ?
N20 Co2 Co1 91.20(18) . . ?
N2 Co2 Co1 89.79(17) . . ?
N14 Co2 Co1 92.68(18) . . ?
Co3 Co2 Co1 178.94(6) . . ?
N15 Co3 N3 178.4(2) . . ?
N15 Co3 N21 91.4(2) . . ?
N3 Co3 N21 90.0(2) . . ?
N15 Co3 N9 89.0(2) . . ?
N3 Co3 N9 89.6(2) . . ?
N21 Co3 N9 179.5(3) . . ?
N15 Co3 Co4 89.82(18) . . ?
N3 Co3 Co4 90.97(18) . . ?
N21 Co3 Co4 90.42(17) . . ?
N9 Co3 Co4 89.81(18) . . ?
N15 Co3 Co2 90.20(18) . . ?
N3 Co3 Co2 89.01(18) . . ?
N21 Co3 Co2 89.61(17) . . ?
N9 Co3 Co2 90.16(18) . . ?
Co4 Co3 Co2 179.96(7) . . ?
N22 Co4 N16 90.1(2) . . ?
N22 Co4 N4 91.0(2) . . ?
N16 Co4 N4 178.9(2) . . ?
N22 Co4 N10 179.0(3) . . ?
N16 Co4 N10 89.2(2) . . ?
N4 Co4 N10 89.7(2) . . ?
N22 Co4 Co3 90.44(18) . . ?
N16 Co4 Co3 90.50(19) . . ?
N4 Co4 Co3 89.80(17) . . ?
N10 Co4 Co3 90.36(18) . . ?
N22 Co4 Co5 89.49(18) . . ?
N16 Co4 Co5 89.40(19) . . ?
N4 Co4 Co5 90.30(17) . . ?
N10 Co4 Co5 89.71(18) . . ?
Co3 Co4 Co5 179.88(6) . . ?
N5 Co5 N17 177.5(3) . . ?
N5 Co5 N23 90.3(3) . . ?
N17 Co5 N23 91.0(3) . . ?
N5 Co5 N11 89.4(2) . . ?
N17 Co5 N11 89.3(3) . . ?
N23 Co5 N11 178.3(3) . . ?
N5 Co5 Co4 88.06(18) . . ?
N17 Co5 Co4 89.77(19) . . ?
N23 Co5 Co4 89.36(19) . . ?
N11 Co5 Co4 88.94(18) . . ?
N5 Co5 Co6 91.42(18) . . ?
N17 Co5 Co6 90.72(19) . . ?
N23 Co5 Co6 91.86(19) . . ?
N11 Co5 Co6 89.84(18) . . ?
Co4 Co5 Co6 178.68(5) . . ?
N12 Co6 N18 88.7(3) . . ?
N12 Co6 N24 172.0(3) . . ?
N18 Co6 N24 89.3(3) . . ?
N12 Co6 N6 89.3(2) . . ?
N18 Co6 N6 171.2(3) . . ?
N24 Co6 N6 91.5(2) . . ?
N12 Co6 N26 93.5(3) . . ?
N18 Co6 N26 95.6(3) . . ?
N24 Co6 N26 94.4(3) . . ?
N6 Co6 N26 93.1(3) . . ?
N12 Co6 Co5 86.67(18) . . ?
N18 Co6 Co5 85.92(19) . . ?
N24 Co6 Co5 85.51(17) . . ?
N6 Co6 Co5 85.40(17) . . ?
N26 Co6 Co5 178.5(2) . . ?
C5 N1 C1 118.3(6) . . ?
C5 N1 Co1 121.0(5) . . ?
C1 N1 Co1 120.6(5) . . ?
C6 N2 C5 123.2(6) . . ?
C6 N2 Co2 118.5(4) . . ?
C5 N2 Co2 118.3(5) . . ?
C6 N3 C10 119.0(6) . . ?
C6 N3 Co3 121.2(5) . . ?
C10 N3 Co3 119.6(5) . . ?
C13 N4 C10 119.8(6) . . ?
C13 N4 Co4 120.1(5) . . ?
C10 N4 Co4 120.1(5) . . ?
C13 N5 C14 120.2(6) . . ?
C13 N5 Co5 122.3(5) . . ?
C14 N5 Co5 116.4(5) . . ?
C18 N6 C14 117.5(6) . . ?
C18 N6 Co6 119.5(5) . . ?
C14 N6 Co6 122.3(4) . . ?
C23 N7 C19 119.1(6) . . ?
C23 N7 Co1 120.6(5) . . ?
C19 N7 Co1 119.9(5) . . ?
C23 N8 C24 123.8(6) . . ?
C23 N8 Co2 117.4(5) . . ?
C24 N8 Co2 118.5(5) . . ?
C24 N9 C28 120.0(5) . . ?
C24 N9 Co3 119.3(4) . . ?
C28 N9 Co3 120.4(4) . . ?
C31 N10 C28 120.2(6) . . ?
C31 N10 Co4 120.1(5) . . ?
C28 N10 Co4 119.5(5) . . ?
C31 N11 C32 123.4(6) . . ?
C31 N11 Co5 119.3(5) . . ?
C32 N11 Co5 117.1(5) . . ?
C32 N12 C36 116.3(7) . . ?
C32 N12 Co6 122.0(5) . . ?
C36 N12 Co6 121.5(5) . . ?
C37 N13 C41 116.6(6) . . ?
C37 N13 Co1 121.3(5) . . ?
C41 N13 Co1 121.9(5) . . ?
C42 N14 C41 124.7(6) . . ?
C42 N14 Co2 120.2(5) . . ?
C41 N14 Co2 114.5(5) . . ?
C42 N15 C46 119.5(6) . . ?
C42 N15 Co3 119.4(5) . . ?
C46 N15 Co3 121.1(5) . . ?
C49 N16 C46 119.1(6) . . ?
C49 N16 Co4 119.9(5) . . ?
C46 N16 Co4 120.5(5) . . ?
C50 N17 C49 123.9(6) . . ?
C50 N17 Co5 117.7(5) . . ?
C49 N17 Co5 118.3(5) . . ?
C54 N18 C50 119.1(7) . . ?
C54 N18 Co6 119.7(6) . . ?
C50 N18 Co6 121.3(5) . . ?
C55 N19 C59 117.6(7) . . ?
C55 N19 Co1 121.1(5) . . ?
C59 N19 Co1 121.3(5) . . ?
C60 N20 C59 123.5(6) . . ?
C60 N20 Co2 119.3(5) . . ?
C59 N20 Co2 117.1(5) . . ?
C60 N21 C64 118.8(5) . . ?
C60 N21 Co3 120.3(4) . . ?
C64 N21 Co3 120.9(4) . . ?
C67 N22 C64 118.9(5) . . ?
C67 N22 Co4 120.4(5) . . ?
C64 N22 Co4 120.6(4) . . ?
C68 N23 C67 123.8(6) . . ?
C68 N23 Co5 117.1(5) . . ?
C67 N23 Co5 119.2(5) . . ?
C72 N24 C68 119.9(6) . . ?
C72 N24 Co6 119.0(5) . . ?
C68 N24 Co6 121.1(5) . . ?
C73 N25 Co1 169.3(7) . . ?
C74 N26 Co6 162.5(7) . . ?
C2 C1 N1 122.6(7) . . ?
C1 C2 C3 119.8(7) . . ?
C4 C3 C2 118.8(7) . . ?
C3 C4 C5 120.8(7) . . ?
N1 C5 N2 115.5(6) . . ?
N1 C5 C4 119.6(6) . . ?
N2 C5 C4 124.5(6) . . ?
N3 C6 N2 115.3(6) . . ?
N3 C6 C7 121.7(6) . . ?
N2 C6 C7 122.6(6) . . ?
C8 C7 C6 118.5(6) . . ?
C7 C8 C9 120.8(7) . . ?
C8 C9 C11 125.7(7) . . ?
C8 C9 C10 117.9(6) . . ?
C11 C9 C10 116.3(7) . . ?
N3 C10 N4 116.1(6) . . ?
N3 C10 C9 121.9(7) . . ?
N4 C10 C9 122.0(6) . . ?
C12 C11 C9 121.9(7) . . ?
C11 C12 C13 119.2(6) . . ?
N4 C13 N5 114.1(6) . . ?
N4 C13 C12 120.6(6) . . ?
N5 C13 C12 125.1(6) . . ?
N6 C14 C15 121.2(7) . . ?
N6 C14 N5 113.8(6) . . ?
C15 C14 N5 124.6(7) . . ?
C16 C15 C14 121.4(8) . . ?
C15 C16 C17 117.9(8) . . ?
C18 C17 C16 118.4(7) . . ?
N6 C18 C17 123.5(7) . . ?
N7 C19 C20 122.5(8) . . ?
C21 C20 C19 118.4(8) . . ?
C22 C21 C20 121.1(8) . . ?
C21 C22 C23 118.9(8) . . ?
N7 C23 N8 116.1(6) . . ?
N7 C23 C22 119.9(6) . . ?
N8 C23 C22 123.5(7) . . ?
N9 C24 N8 116.3(6) . . ?
N9 C24 C25 121.1(6) . . ?
N8 C24 C25 122.5(6) . . ?
C26 C25 C24 119.0(7) . . ?
C25 C26 C27 121.4(7) . . ?
C29 C27 C26 126.4(7) . . ?
C29 C27 C28 116.8(7) . . ?
C26 C27 C28 116.7(7) . . ?
N10 C28 N9 116.4(5) . . ?
N10 C28 C27 122.0(6) . . ?
N9 C28 C27 121.7(6) . . ?
C30 C29 C27 121.0(6) . . ?
C29 C30 C31 120.0(7) . . ?
N10 C31 N11 116.2(6) . . ?
N10 C31 C30 119.9(7) . . ?
N11 C31 C30 123.6(6) . . ?
N11 C32 N12 115.2(6) . . ?
N11 C32 C33 123.8(7) . . ?
N12 C32 C33 120.8(7) . . ?
C34 C33 C32 119.9(8) . . ?
C33 C34 C35 120.1(8) . . ?
C36 C35 C34 118.6(8) . . ?
C35 C36 N12 124.2(8) . . ?
C38 C37 N13 125.0(7) . . ?
C37 C38 C39 118.7(7) . . ?
C38 C39 C40 120.3(8) . . ?
C39 C40 C41 118.8(8) . . ?
N14 C41 N13 116.3(6) . . ?
N14 C41 C40 123.1(7) . . ?
N13 C41 C40 120.3(6) . . ?
N14 C42 N15 116.9(6) . . ?
N14 C42 C43 124.0(6) . . ?
N15 C42 C43 118.9(7) . . ?
C44 C43 C42 120.6(7) . . ?
C43 C44 C45 121.5(7) . . ?
C46 C45 C44 117.4(7) . . ?
C46 C45 C47 117.1(7) . . ?
C44 C45 C47 125.4(7) . . ?
N16 C46 C45 123.7(7) . . ?
N16 C46 N15 114.4(6) . . ?
C45 C46 N15 121.9(7) . . ?
C48 C47 C45 119.1(8) . . ?
C47 C48 C49 121.0(8) . . ?
N16 C49 N17 116.7(6) . . ?
N16 C49 C48 119.7(7) . . ?
N17 C49 C48 123.3(6) . . ?
N17 C50 N18 115.5(7) . . ?
N17 C50 C51 126.1(7) . . ?
N18 C50 C51 118.0(7) . . ?
C52 C51 C50 123.6(9) . . ?
C51 C52 C53 115.5(8) . . ?
C54 C53 C52 120.2(8) . . ?
C53 C54 N18 123.2(9) . . ?
N19 C55 C56 125.3(8) . . ?
C55 C56 C57 118.7(7) . . ?
C56 C57 C58 118.5(7) . . ?
C57 C58 C59 119.7(7) . . ?
N19 C59 N20 116.2(6) . . ?
N19 C59 C58 120.2(7) . . ?
N20 C59 C58 123.4(7) . . ?
N20 C60 N21 115.2(6) . . ?
N20 C60 C61 124.6(6) . . ?
N21 C60 C61 119.9(6) . . ?
C62 C61 C60 120.9(6) . . ?
C61 C62 C63 119.1(7) . . ?
C64 C63 C62 119.1(7) . . ?
C64 C63 C65 116.8(7) . . ?
C62 C63 C65 124.0(6) . . ?
N21 C64 N22 114.7(5) . . ?
N21 C64 C63 121.9(6) . . ?
N22 C64 C63 123.3(6) . . ?
C66 C65 C63 120.7(6) . . ?
C65 C66 C67 119.8(7) . . ?
N23 C67 N22 115.1(6) . . ?
N23 C67 C66 124.5(6) . . ?
N22 C67 C66 120.1(6) . . ?
N23 C68 N24 117.2(6) . . ?
N23 C68 C69 124.0(7) . . ?
N24 C68 C69 118.5(6) . . ?
C70 C69 C68 120.7(7) . . ?
C69 C70 C71 118.5(8) . . ?
C72 C71 C70 119.2(7) . . ?
N24 C72 C71 122.9(7) . . ?
N25 C73 S1' 156.8(11) . . ?
N25 C73 S1 171.0(10) . . ?
S1' C73 S1 31.5(5) . . ?
N26 C74 S2 177.9(8) . . ?
F3' P1 F4 145.1(15) . . ?
F3' P1 F4' 114.6(14) . . ?
F4 P1 F4' 30.5(8) . . ?
F3' P1 F3 34.1(10) . . ?
F4 P1 F3 111.1(11) . . ?
F4' P1 F3 80.5(10) . . ?
F3' P1 F1 139.0(13) . . ?
F4 P1 F1 75.8(10) . . ?
F4' P1 F1 106.4(9) . . ?
F3 P1 F1 173.1(8) . . ?
F3' P1 F5 88.9(11) . . ?
F4 P1 F5 91.3(9) . . ?
F4' P1 F5 90.6(6) . . ?
F3 P1 F5 88.4(6) . . ?
F1 P1 F5 91.1(6) . . ?
F3' P1 F6 91.6(11) . . ?
F4 P1 F6 87.5(10) . . ?
F4' P1 F6 88.0(5) . . ?
F3 P1 F6 91.3(6) . . ?
F1 P1 F6 89.5(6) . . ?
F5 P1 F6 178.6(5) . . ?
F3' P1 F2' 89.1(15) . . ?
F4 P1 F2' 125.5(15) . . ?
F4' P1 F2' 155.6(15) . . ?
F3 P1 F2' 122.9(13) . . ?
F1 P1 F2' 50.2(12) . . ?
F5 P1 F2' 83.8(14) . . ?
F6 P1 F2' 97.6(14) . . ?
F3' P1 F2 52.7(12) . . ?
F4 P1 F2 161.7(11) . . ?
F4' P1 F2 166.4(9) . . ?
F3 P1 F2 86.7(7) . . ?
F1 P1 F2 86.4(8) . . ?
F5 P1 F2 93.6(6) . . ?
F6 P1 F2 87.8(6) . . ?
F2' P1 F2 38.0(11) . . ?
F3' P1 F1' 167.1(13) . . ?
F4 P1 F1' 45.9(11) . . ?
F4' P1 F1' 76.1(10) . . ?
F3 P1 F1' 155.1(10) . . ?
F1 P1 F1' 31.3(7) . . ?
F5 P1 F1' 83.7(8) . . ?
F6 P1 F1' 96.1(8) . . ?
F2' P1 F1' 79.7(13) . . ?
F2 P1 F1' 117.2(10) . . ?
Cl1 C75 Cl2 112.6(5) . . ?
Cl3 C76 Cl4 111.8(5) . . ?
Cl6 C77 Cl5 113.8(7) . . ?
Cl8 C78 Cl7 111.0(7) . . ?
Cl10 C79 Cl9 105.0(11) . . ?
Cl11 C80 Cl12 103.2(8) . . ?

loop_
_geom_bond_atom_site_label_1
_geom_bond_atom_site_label_2
_geom_bond_distance
_geom_bond_site_symmetry_2
_geom_bond_publ_flag
Co1 N1 1.978(6) . ?
Co1 N19 1.979(6) . ?
Co1 N13 1.984(6) . ?
Co1 N7 1.992(6) . ?
Co1 N25 2.073(6) . ?
Co1 Co2 2.3139(13) . ?
Co2 N8 1.906(6) . ?
Co2 N20 1.911(6) . ?
Co2 N2 1.912(6) . ?
Co2 N14 1.930(6) . ?
Co2 Co3 2.2735(13) . ?
Co3 N15 1.921(6) . ?
Co3 N3 1.924(6) . ?
Co3 N21 1.929(5) . ?
Co3 N9 1.933(5) . ?
Co3 Co4 2.2555(12) . ?
Co4 N22 1.930(5) . ?
Co4 N16 1.932(6) . ?
Co4 N4 1.936(6) . ?
Co4 N10 1.949(5) . ?
Co4 Co5 2.2727(13) . ?
Co5 N5 1.908(6) . ?
Co5 N17 1.915(6) . ?
Co5 N23 1.915(6) . ?
Co5 N11 1.941(6) . ?
Co5 Co6 2.3129(13) . ?
Co6 N12 1.949(7) . ?
Co6 N18 1.975(6) . ?
Co6 N24 1.979(6) . ?
Co6 N6 2.010(6) . ?
Co6 N26 2.067(7) . ?
S1 C73 1.657(12) . ?
S1' C73 1.630(17) . ?
S2 C74 1.612(8) . ?
N1 C5 1.350(9) . ?
N1 C1 1.376(9) . ?
N2 C6 1.365(9) . ?
N2 C5 1.376(9) . ?
N3 C6 1.344(9) . ?
N3 C10 1.368(9) . ?
N4 C13 1.358(9) . ?
N4 C10 1.381(9) . ?
N5 C13 1.363(9) . ?
N5 C14 1.404(9) . ?
N6 C18 1.347(9) . ?
N6 C14 1.362(9) . ?
N7 C23 1.349(10) . ?
N7 C19 1.352(10) . ?
N8 C23 1.364(9) . ?
N8 C24 1.377(9) . ?
N9 C24 1.345(9) . ?
N9 C28 1.369(9) . ?
N10 C31 1.346(9) . ?
N10 C28 1.353(9) . ?
N11 C31 1.351(9) . ?
N11 C32 1.366(9) . ?
N12 C32 1.372(10) . ?
N12 C36 1.385(9) . ?
N13 C37 1.358(9) . ?
N13 C41 1.385(9) . ?
N14 C42 1.326(10) . ?
N14 C41 1.378(9) . ?
N15 C42 1.349(9) . ?
N15 C46 1.398(9) . ?
N16 C49 1.354(9) . ?
N16 C46 1.362(10) . ?
N17 C50 1.355(9) . ?
N17 C49 1.356(9) . ?
N18 C54 1.349(11) . ?
N18 C50 1.377(10) . ?
N19 C55 1.318(9) . ?
N19 C59 1.361(10) . ?
N20 C60 1.368(9) . ?
N20 C59 1.374(9) . ?
N21 C60 1.369(9) . ?
N21 C64 1.382(9) . ?
N22 C67 1.366(9) . ?
N22 C64 1.384(9) . ?
N23 C68 1.345(9) . ?
N23 C67 1.362(9) . ?
N24 C72 1.338(10) . ?
N24 C68 1.371(9) . ?
N25 C73 1.162(13) . ?
N26 C74 1.171(10) . ?
C1 C2 1.354(11) . ?
C2 C3 1.373(12) . ?
C3 C4 1.363(11) . ?
C4 C5 1.411(10) . ?
C6 C7 1.434(10) . ?
C7 C8 1.382(10) . ?
C8 C9 1.386(11) . ?
C9 C11 1.399(10) . ?
C9 C10 1.428(11) . ?
C11 C12 1.381(11) . ?
C12 C13 1.415(10) . ?
C14 C15 1.386(10) . ?
C15 C16 1.352(11) . ?
C16 C17 1.417(12) . ?
C17 C18 1.378(11) . ?
C19 C20 1.370(12) . ?
C20 C21 1.365(12) . ?
C21 C22 1.352(11) . ?
C22 C23 1.422(10) . ?
C24 C25 1.423(9) . ?
C25 C26 1.365(11) . ?
C26 C27 1.411(11) . ?
C27 C29 1.380(11) . ?
C27 C28 1.425(9) . ?
C29 C30 1.372(11) . ?
C30 C31 1.405(10) . ?
C32 C33 1.397(11) . ?
C33 C34 1.359(11) . ?
C34 C35 1.380(13) . ?
C35 C36 1.337(12) . ?
C37 C38 1.351(11) . ?
C38 C39 1.366(13) . ?
C39 C40 1.384(11) . ?
C40 C41 1.418(10) . ?
C42 C43 1.460(10) . ?
C43 C44 1.314(11) . ?
C44 C45 1.414(11) . ?
C45 C46 1.390(11) . ?
C45 C47 1.434(12) . ?
C47 C48 1.356(12) . ?
C48 C49 1.433(11) . ?
C50 C51 1.392(11) . ?
C51 C52 1.367(12) . ?
C52 C53 1.422(14) . ?
C53 C54 1.344(13) . ?
C55 C56 1.354(11) . ?
C56 C57 1.374(12) . ?
C57 C58 1.380(11) . ?
C58 C59 1.407(11) . ?
C60 C61 1.408(9) . ?
C61 C62 1.377(10) . ?
C62 C63 1.396(10) . ?
C63 C64 1.388(9) . ?
C63 C65 1.417(11) . ?
C65 C66 1.378(11) . ?
C66 C67 1.419(10) . ?
C68 C69 1.436(11) . ?
C69 C70 1.375(12) . ?
C70 C71 1.395(12) . ?
C71 C72 1.382(12) . ?
P1 F3' 1.52(2) . ?
P1 F4 1.57(2) . ?
P1 F4' 1.580(8) . ?
P1 F3 1.583(13) . ?
P1 F1 1.586(12) . ?
P1 F5 1.594(8) . ?
P1 F6 1.602(7) . ?
P1 F2' 1.63(3) . ?
P1 F2 1.666(14) . ?
P1 F1' 1.713(19) . ?
C75 Cl1 1.739(8) . ?
C75 Cl2 1.758(8) . ?
C76 Cl3 1.762(7) . ?
C76 Cl4 1.768(8) . ?
C77 Cl6 1.751(9) . ?
C77 Cl5 1.754(8) . ?
C78 Cl8 1.720(9) . ?
C78 Cl7 1.755(8) . ?
C79 Cl10 1.770(10) . ?
C79 Cl9 1.787(10) . ?
C80 Cl11 1.724(10) . ?
C80 Cl12 1.811(10) . ?
